data_4100350
loop_
_publ_author_name
'Yamamoto, Yohsuke'
'Yamamoto, Akihiro'
'Furuta, Shin-ya'
'Horie, Masanori'
'Kodama, Megumi'
'Sato, Wataru'
'Akiba, Kin-ya'
'Tsuzuki, Seiji'
'Uchimaru, Tadafumi'
'Hashizume, Daisuke'
'Iwasaki, Fujiko'

_publ_section_title 'Synthesis and Structure of 16 \p Octaalkyltetraphenylporphyrins'
_journal_issue 42
_journal_name_full 'Journal of the American Chemical Society'
_journal_page_first 14540
_journal_page_last 14541
_journal_paper_doi 10.1021/ja052842+
_journal_volume 127
_journal_year 2005
_chemical_formula_sum 'C76 H94 N4 O'
_chemical_formula_weight 1079.60
_space_group_IT_number 88
_symmetry_cell_setting tetragonal
_symmetry_space_group_name_Hall '-I 4ad'
_symmetry_space_group_name_H-M 'I 41/a :2'
_cell_angle_alpha 90
_cell_angle_beta 90
_cell_angle_gamma 90
_cell_formula_units_Z 4
_cell_length_a 18.0480(3)
_cell_length_b 18.0480(3)
_cell_length_c 25.8620(6)
_cell_measurement_temperature 200
_cell_volume 8424.0(3)
_exptl_crystal_density_diffrn 1.277
_cod_depositor_comments
;

2021-12-16
Z value fixed to be consistent with given formula
                 miguel
;
_cod_original_formula_units_Z 6
_cod_original_sg_symbol_H-M 'I 41/a'
_cod_original_formula_sum 'C76 H94 N4 O '
_cod_database_code 4100350

loop_
_symmetry_equiv_pos_as_xyz
x,y,z
-x,1/2-y,z
3/4-y,1/4+x,1/4+z
1/4+y,1/4-x,1/4+z
-x,-y,-z
x,1/2+y,-z
3/4+y,1/4-x,1/4-z
1/4-y,1/4+x,1/4-z
1/2+x,1/2+y,1/2+z
1/2-x,-y,1/2+z
1/4-y,3/4+x,3/4+z
3/4+y,3/4-x,3/4+z
1/2-x,1/2-y,1/2-z
1/2+x,y,1/2-z
1/4+y,3/4-x,3/4-z
3/4-y,3/4+x,3/4-z

loop_
_atom_site_label
_atom_site_type_symbol
_atom_site_fract_x
_atom_site_fract_y
_atom_site_fract_z
_atom_site_U_iso_or_equiv
_atom_site_adp_type
_atom_site_occupancy
_atom_site_calc_flag
_atom_site_refinement_flags
_atom_site_disorder_assembly
_atom_site_disorder_group
O(1) O 1.0000 0.2500 0.21228(10) 0.0354(7) Uani 1.00 d S . .
N(1) N 1.0405(1) 0.1389(1) 0.11899(9) 0.0310(6) Uani 1.00 d . . .
C(1) C 1.1642(2) 0.1688(1) 0.1453(1) 0.0368(7) Uani 1.00 d . . .
C(2) C 1.1032(1) 0.1252(1) 0.1510(1) 0.0331(7) Uani 1.00 d . . .
C(3) C 1.0855(2) 0.0643(1) 0.1870(1) 0.0405(8) Uani 1.00 d . . .
C(4) C 1.0151(2) 0.0425(1) 0.1760(1) 0.0406(8) Uani 1.00 d . . .
C(5) C 0.9901(1) 0.0907(1) 0.1330(1) 0.0331(7) Uani 1.00 d . . .
C(6) C 1.2370(2) 0.1511(2) 0.1683(1) 0.0434(8) Uani 1.00 d . . .
C(7) C 1.2767(2) 0.2067(2) 0.1947(2) 0.0537(10) Uani 1.00 d . . .
C(8) C 1.3435(2) 0.1918(2) 0.2172(2) 0.074(1) Uani 1.00 d . . .
C(9) C 1.3748(2) 0.1220(3) 0.2123(3) 0.090(2) Uani 1.00 d . . .
C(10) C 1.3377(2) 0.0677(2) 0.1849(2) 0.079(1) Uani 1.00 d . . .
C(11) C 1.2695(2) 0.0823(2) 0.1635(2) 0.060(1) Uani 1.00 d . . .
C(12) C 1.1307(2) 0.0373(2) 0.2323(2) 0.056(1) Uani 1.00 d . . .
C(13) C 1.1490(2) 0.0957(2) 0.2740(2) 0.062(1) Uani 1.00 d . . .
C(14) C 1.0804(2) 0.1212(2) 0.3012(2) 0.067(1) Uani 1.00 d . . .
C(15) C 1.2051(3) 0.0664(3) 0.3123(2) 0.097(2) Uani 1.00 d . . .
C(16) C 0.9650(2) -0.0119(2) 0.2036(2) 0.0534(10) Uani 1.00 d . . .
C(17) C 0.9676(3) -0.0927(2) 0.1846(2) 0.075(1) Uani 1.00 d . . .
C(18) C 1.0405(3) -0.1278(2) 0.1924(2) 0.087(2) Uani 1.00 d . . .
C(19) C 0.9075(4) -0.1367(3) 0.2104(4) 0.135(3) Uani 1.00 d . . .
H(1) H 1.2531 0.2576 0.1985 0.0659 Uiso 1.00 calc . . .
H(2) H 1.3696 0.2319 0.2385 0.0859 Uiso 1.00 calc . . .
H(3) H 1.4231 0.1098 0.2305 0.1017 Uiso 1.00 calc . . .
H(4) H 1.3619 0.0172 0.1789 0.0937 Uiso 1.00 calc . . .
H(5) H 1.2421 0.0415 0.1436 0.0686 Uiso 1.00 calc . . .
H(6) H 1.1793 0.0167 0.2179 0.0694 Uiso 1.00 calc . . .
H(7) H 1.1038 -0.0051 0.2492 0.0694 Uiso 1.00 calc . . .
H(8) H 1.1720 0.1406 0.2560 0.0718 Uiso 1.00 calc . . .
H(9) H 1.0913 0.1609 0.3273 0.0810 Uiso 1.00 calc . . .
H(10) H 1.0560 0.0784 0.3196 0.0810 Uiso 1.00 calc . . .
H(11) H 1.0430 0.1420 0.2756 0.0810 Uiso 1.00 calc . . .
H(12) H 1.2519 0.0514 0.2947 0.1227 Uiso 1.00 calc . . .
H(13) H 1.2177 0.1064 0.3388 0.1227 Uiso 1.00 calc . . .
H(14) H 1.1839 0.0232 0.3314 0.1227 Uiso 1.00 calc . . .
H(15) H 0.9790 -0.0127 0.2416 0.0628 Uiso 1.00 calc . . .
H(16) H 0.9120 0.0061 0.2012 0.0628 Uiso 1.00 calc . . .
H(17) H 0.9558 -0.0918 0.1464 0.0881 Uiso 1.00 calc . . .
H(18) H 1.0534 -0.1296 0.2303 0.1047 Uiso 1.00 calc . . .
H(19) H 1.0805 -0.0986 0.1741 0.1047 Uiso 1.00 calc . . .
H(20) H 1.0413 -0.1798 0.1785 0.1047 Uiso 1.00 calc . . .
H(21) H 0.9160 -0.1374 0.2483 0.1436 Uiso 1.00 calc . . .
H(22) H 0.9069 -0.1880 0.1964 0.1436 Uiso 1.00 calc . . .
H(23) H 0.8576 -0.1127 0.2033 0.1436 Uiso 1.00 calc . . .

loop_
_atom_site_aniso_label
_atom_site_aniso_U_11
_atom_site_aniso_U_22
_atom_site_aniso_U_33
_atom_site_aniso_U_12
_atom_site_aniso_U_13
_atom_site_aniso_U_23
O(1) 0.041(1) 0.040(1) 0.026(1) -0.006(1) 0.0000 0.0000
N(1) 0.028(1) 0.028(1) 0.037(1) 0.0011(8) -0.0064(8) -0.0019(9)
C(1) 0.034(1) 0.032(1) 0.045(2) 0.0038(10) -0.010(1) -0.002(1)
C(2) 0.035(1) 0.027(1) 0.038(1) 0.0015(9) -0.009(1) -0.001(1)
C(3) 0.052(2) 0.024(1) 0.044(2) 0.005(1) -0.013(1) 0.000(1)
C(4) 0.055(2) 0.025(1) 0.042(2) -0.002(1) 0.000(1) -0.005(1)
C(5) 0.034(1) 0.027(1) 0.038(1) -0.0017(9) 0.000(1) -0.010(1)
C(6) 0.034(1) 0.036(1) 0.059(2) -0.001(1) -0.016(1) 0.002(1)
C(7) 0.048(2) 0.047(2) 0.065(2) -0.004(1) -0.026(2) 0.004(2)
C(8) 0.061(2) 0.066(2) 0.094(3) -0.015(2) -0.045(2) 0.014(2)
C(9) 0.050(2) 0.074(3) 0.148(5) 0.000(2) -0.050(3) 0.021(3)
C(10) 0.060(2) 0.058(2) 0.118(4) 0.019(2) -0.030(2) 0.001(2)
C(11) 0.047(2) 0.040(2) 0.092(3) 0.009(1) -0.019(2) -0.003(2)
C(12) 0.072(2) 0.039(2) 0.056(2) 0.003(1) -0.021(2) 0.008(1)
C(13) 0.072(2) 0.061(2) 0.053(2) -0.007(2) -0.027(2) 0.010(2)
C(14) 0.072(3) 0.079(3) 0.050(2) -0.008(2) -0.007(2) 0.004(2)
C(15) 0.102(4) 0.117(4) 0.074(3) 0.009(3) -0.047(3) 0.016(3)
C(16) 0.068(2) 0.036(2) 0.056(2) -0.005(1) 0.008(2) 0.004(1)
C(17) 0.106(3) 0.035(2) 0.085(3) -0.014(2) 0.005(3) 0.005(2)
C(18) 0.127(4) 0.036(2) 0.099(4) 0.003(2) 0.009(3) 0.001(2)
C(19) 0.145(6) 0.058(3) 0.201(8) -0.036(3) 0.039(5) 0.021(4)

loop_
_geom_bond_atom_site_label_1
_geom_bond_atom_site_label_2
_geom_bond_distance
_geom_bond_site_symmetry_1
_geom_bond_site_symmetry_2
_geom_bond_publ_flag
N(1) C(2) 1.423(3) . . yes
N(1) C(5) 1.310(3) . . yes
C(1) C(2) 1.360(4) . . yes
C(1) C(5) 1.483(4) . 8_645 yes
C(1) C(6) 1.477(4) . . yes
C(2) C(3) 1.477(4) . . yes
C(3) C(4) 1.359(4) . . yes
C(3) C(12) 1.509(4) . . yes
C(4) C(5) 1.482(4) . . yes
C(4) C(16) 1.514(4) . . yes
C(6) C(7) 1.410(4) . . yes
C(6) C(11) 1.380(4) . . yes
C(7) C(8) 1.366(5) . . yes
C(8) C(9) 1.386(7) . . yes
C(9) C(10) 1.382(7) . . yes
C(10) C(11) 1.377(5) . . yes
C(12) C(13) 1.545(5) . . yes
C(13) C(14) 1.496(6) . . yes
C(13) C(15) 1.511(5) . . yes
C(16) C(17) 1.540(5) . . yes
C(17) C(18) 1.475(8) . . yes
C(17) C(19) 1.501(7) . . yes
